data_4115220
loop_
_publ_author_name
'Yoshiki Ueno'
'Yoshimitsu Tachi'
'Shinobu Itoh'

_publ_section_title
;
 Interconversion between Bis(\m-thiolato)dicopper(II) and
 Disulfide-Bridged Dicopper(I) Complexes Mediated by Chloride Ion
;
_journal_name_full 'Journal of the American Chemical Society'
_journal_page_first 12428
_journal_page_last 12429
_journal_paper_doi 10.1021/ja027397m
_journal_volume 124
_journal_year 2002
_chemical_formula_moiety 'C32 H38 Cl2 Cu2 N4 O8 S2 '
_chemical_formula_sum 'C32 H38 Cl2 Cu2 N4 O8 S2'
_chemical_formula_weight 868.79
_space_group_IT_number 15
_symmetry_cell_setting monoclinic
_symmetry_Int_Tables_number 15
_symmetry_space_group_name_Hall '-C 2yc'
_symmetry_space_group_name_H-M 'C 1 2/c 1'
_cell_angle_alpha 90
_cell_angle_beta 111.289(1)
_cell_angle_gamma 90
_cell_formula_units_Z 8
_cell_length_a 31.929(1)
_cell_length_b 17.6060(5)
_cell_length_c 13.8160(3)
_cell_measurement_reflns_used 23534
_cell_measurement_temperature 158.1
_cell_measurement_theta_max 27.4
_cell_measurement_theta_min 1.6
_cell_volume 7236.6(3)
_computing_cell_refinement PROCESS-AUTO
_computing_data_collection PROCESS-AUTO
_computing_data_reduction CrystalStructure
_computing_molecular_graphics ORTEP3
_computing_publication_material 'CrystalStructure Ver. 2.00'
_computing_structure_refinement CRYSTALS
_computing_structure_solution SAPI91
_diffrn_detector_area_resol_mean 10.00
_diffrn_measured_fraction_theta_full 0.9845
_diffrn_measured_fraction_theta_max 0.9845
_diffrn_measurement_device_type 'Rigaku RAXIS-RAPID'
_diffrn_measurement_method \w
_diffrn_radiation_type 'Mo K\a'
_diffrn_radiation_wavelength 0.7107
_diffrn_reflns_av_R_equivalents 0.081
_diffrn_reflns_limit_h_max 41
_diffrn_reflns_limit_h_min -38
_diffrn_reflns_limit_k_max 22
_diffrn_reflns_limit_k_min -22
_diffrn_reflns_limit_l_max 17
_diffrn_reflns_limit_l_min -17
_diffrn_reflns_number 33197
_diffrn_reflns_theta_full 27.48
_diffrn_reflns_theta_max 27.48
_exptl_absorpt_coefficient_mu 1.493
_exptl_absorpt_correction_T_max 0.861
_exptl_absorpt_correction_T_min 0.383
_exptl_absorpt_correction_type multi-scan
_exptl_absorpt_process_details
;
    Higashi, T. (1995). Program for Absorption Correction.
    Rigaku Corporation, Tokyo, Japan.
;
_exptl_crystal_colour brown
_exptl_crystal_density_diffrn 1.595
_exptl_crystal_description needle
_exptl_crystal_size_max 0.10
_exptl_crystal_size_mid 0.10
_exptl_crystal_size_min 0.10
_refine_diff_density_max 4.63
_refine_diff_density_min -2.99
_refine_ls_extinction_coef -115.4(8)
_refine_ls_extinction_method 'Larson (1970) Crystallographic Computing eq. 22'
_refine_ls_goodness_of_fit_ref 1.083
_refine_ls_hydrogen_treatment refall
_refine_ls_number_parameters 491
_refine_ls_number_reflns 5395
_refine_ls_R_factor_gt 0.0590
_refine_ls_shift/su_max 0.0010
_refine_ls_structure_factor_coef F
_refine_ls_weighting_details 'w = 1/[0.003Fo^2^ + 1.000\s^2^(Fo)]'
_refine_ls_weighting_scheme calc
_refine_ls_wR_factor_ref 0.0880
_reflns_number_gt 4148
_reflns_number_total 8436
_reflns_threshold_expression F^2^>2.0\s(F^2^)
_cod_data_source_file ja027397m-3_s2_1.cif
_cod_data_source_block '_Complex1;[CuII2(LPy1)2](ClO4)2_______________'
_cod_original_formula_sum 'C32 H38 Cl2 Cu2 N4 O8 S2 '
_cod_database_code 4115220

loop_
_symmetry_equiv_pos_as_xyz
x,y,z
-x,-y,-z
x+1/2,y+1/2,z
-x+1/2,-y+1/2,-z
-x,y,-z+1/2
x,-y,z+1/2
-x+1/2,y+1/2,-z+1/2
x+1/2,-y+1/2,z+1/2

loop_
_atom_site_label
_atom_site_type_symbol
_atom_site_fract_x
_atom_site_fract_y
_atom_site_fract_z
_atom_site_U_iso_or_equiv
_atom_site_adp_type
_atom_site_occupancy
_atom_site_symmetry_multiplicity
_atom_site_calc_flag
_atom_site_refinement_flags
Cu1 Cu 0.45483(3) 0.09065(4) 0.68339(5) 0.0440(2) Uani 1.00 1 d .
Cu2 Cu 0.95556(3) 0.10015(4) 0.67793(6) 0.0448(2) Uani 1.00 1 d .
Cl1 Cl 0.27979(5) 0.2414(1) 0.7337(1) 0.0549(5) Uani 1.00 1 d .
Cl2 Cl 0.5000 0.1885(1) 0.2500 0.0416(6) Uani 1.00 2 d S
Cl3 Cl 1.0000 0.1969(1) 0.2500 0.073(1) Uani 1.00 2 d S
S1 S 0.51457(6) 0.04060(9) 0.6534(1) 0.0468(5) Uani 1.00 1 d .
S2 S 0.98253(6) 0.05296(9) 0.8432(1) 0.0496(5) Uani 1.00 1 d .
O1 O 0.2637(3) 0.1658(5) 0.7147(8) 0.158(4) Uani 1.00 1 d .
O2 O 0.2534(2) 0.2834(5) 0.7785(6) 0.118(3) Uani 1.00 1 d .
O3 O 0.3248(2) 0.2373(4) 0.8008(5) 0.093(2) Uani 1.00 1 d .
O4 O 0.2766(3) 0.2740(8) 0.6417(7) 0.189(5) Uani 1.00 1 d .
O5 O 0.4843(3) 0.1492(3) 0.1590(4) 0.119(3) Uani 1.00 1 d .
O6 O 0.5290(4) 0.2419(8) 0.2523(7) 0.262(6) Uani 1.00 1 d .
O7 O 0.9787(4) 0.2426(7) 0.165(1) 0.251(7) Uani 1.00 1 d .
O8 O 1.0333(2) 0.1554(3) 0.2309(5) 0.088(2) Uani 1.00 1 d .
N1 N 0.4043(2) 0.1295(3) 0.7270(4) 0.050(2) Uani 1.00 1 d .
N2 N 0.4171(2) 0.1317(3) 0.5437(4) 0.050(2) Uani 1.00 1 d .
N3 N 0.9382(2) 0.1432(3) 0.5320(4) 0.044(1) Uani 1.00 1 d .
N4 N 0.8949(2) 0.1343(3) 0.6664(4) 0.050(2) Uani 1.00 1 d .
C1 C 0.5416(2) 0.1066(4) 0.5909(5) 0.056(2) Uani 1.00 1 d .
C2 C 0.5738(2) 0.1619(4) 0.6672(5) 0.054(2) Uani 1.00 1 d .
C3 C 0.3729(2) 0.0670(4) 0.7293(5) 0.054(2) Uani 1.00 1 d .
C4 C 0.3567(3) 0.0193(4) 0.6311(5) 0.056(2) Uani 1.00 1 d .
C5 C 0.3827(3) -0.0408(4) 0.6194(6) 0.067(3) Uani 1.00 1 d .
C6 C 0.3677(4) -0.0835(5) 0.5291(9) 0.089(4) Uani 1.00 1 d .
C7 C 0.3283(5) -0.0653(6) 0.4500(9) 0.104(4) Uani 1.00 1 d .
C8 C 0.3030(4) -0.0048(6) 0.4583(7) 0.088(3) Uani 1.00 1 d .
C9 C 0.3174(3) 0.0380(5) 0.5514(6) 0.074(3) Uani 1.00 1 d .
C10 C 0.2608(5) 0.0121(9) 0.3739(9) 0.177(6) Uani 1.00 1 d .
C11 C 0.3812(3) 0.1894(4) 0.6510(5) 0.063(2) Uani 1.00 1 d .
C12 C 0.3826(3) 0.1726(4) 0.5455(5) 0.056(2) Uani 1.00 1 d .
C13 C 0.3503(3) 0.1993(5) 0.4552(6) 0.077(3) Uani 1.00 1 d .
C14 C 0.3559(4) 0.1837(6) 0.3621(6) 0.090(3) Uani 1.00 1 d .
C15 C 0.3911(3) 0.1430(5) 0.3611(6) 0.076(3) Uani 1.00 1 d .
C16 C 0.4212(3) 0.1167(4) 0.4516(5) 0.058(2) Uani 1.00 1 d .
C17 C 0.9805(2) 0.1233(4) 0.9400(5) 0.051(2) Uani 1.00 1 d .
C18 C 0.9797(2) 0.1778(4) 0.5265(5) 0.050(2) Uani 1.00 1 d .
C19 C 0.9219(3) 0.0836(4) 0.4492(5) 0.065(2) Uani 1.00 1 d .
C20 C 0.8827(3) 0.0391(4) 0.4542(5) 0.060(2) Uani 1.00 1 d .
C21 C 0.8388(3) 0.0583(6) 0.3944(7) 0.092(3) Uani 1.00 1 d .
C22 C 0.8018(4) 0.0185(8) 0.405(1) 0.120(5) Uani 1.00 1 d .
C23 C 0.8100(3) -0.0419(7) 0.465(1) 0.106(4) Uani 1.00 1 d .
C24 C 0.8541(3) -0.0610(5) 0.5289(8) 0.083(3) Uani 1.00 1 d .
C25 C 0.8899(3) -0.0204(4) 0.5208(6) 0.062(2) Uani 1.00 1 d .
C26 C 0.8606(5) -0.1189(8) 0.604(2) 0.197(8) Uani 1.00 1 d .
C27 C 0.9039(2) 0.2014(4) 0.5232(5) 0.050(2) Uani 1.00 1 d .
C28 C 0.8751(2) 0.1792(4) 0.5852(5) 0.047(2) Uani 1.00 1 d .
C29 C 0.8321(3) 0.2050(5) 0.5615(6) 0.071(3) Uani 1.00 1 d .
C30 C 0.8090(3) 0.1843(6) 0.6244(7) 0.079(3) Uani 1.00 1 d .
C31 C 0.8291(3) 0.1386(5) 0.7084(6) 0.067(3) Uani 1.00 1 d .
C32 C 0.8719(3) 0.1138(4) 0.7268(5) 0.056(2) Uani 1.00 1 d .
H1 H 0.5189(2) 0.1343(4) 0.5390(5) 0.070(3) Uiso 1.00 1 c .
H2 H 0.5584(2) 0.0777(4) 0.5596(5) 0.070(3) Uiso 1.00 1 c .
H3 H 0.5573(2) 0.1916(4) 0.6985(5) 0.070(3) Uiso 1.00 1 c .
H4 H 0.5869(2) 0.1943(4) 0.6310(5) 0.070(3) Uiso 1.00 1 c .
H5 H 0.3878(2) 0.0344(4) 0.7862(5) 0.067(3) Uiso 1.00 1 c .
H6 H 0.3474(2) 0.0891(4) 0.7385(5) 0.067(3) Uiso 1.00 1 c .
H7 H 0.4104(3) -0.0523(4) 0.6735(6) 0.090(4) Uiso 1.00 1 c .
H8 H 0.3847(4) -0.1258(5) 0.5213(9) 0.125(5) Uiso 1.00 1 c .
H9 H 0.3185(5) -0.0956(6) 0.3890(9) 0.140(6) Uiso 1.00 1 c .
H10 H 0.2998(3) 0.0791(5) 0.5596(6) 0.087(3) Uiso 1.00 1 c .
H11 H 0.2621(5) 0.0632(9) 0.3530(9) 0.191(7) Uiso 1.00 1 c .
H12 H 0.2553(5) -0.0207(9) 0.3159(9) 0.191(7) Uiso 1.00 1 c .
H13 H 0.2372(5) 0.0070(9) 0.4000(9) 0.191(7) Uiso 1.00 1 c .
H14 H 0.3970(3) 0.2356(4) 0.6747(5) 0.077(3) Uiso 1.00 1 c .
H15 H 0.3511(3) 0.1949(4) 0.6473(5) 0.076(3) Uiso 1.00 1 c .
H16 H 0.3251(3) 0.2268(5) 0.4579(6) 0.090(3) Uiso 1.00 1 c .
H17 H 0.3345(4) 0.2026(6) 0.2991(6) 0.103(4) Uiso 1.00 1 c .
H18 H 0.3952(3) 0.1333(5) 0.2975(6) 0.091(3) Uiso 1.00 1 c .
H19 H 0.4459(3) 0.0867(4) 0.4512(5) 0.071(3) Uiso 1.00 1 c .
H20 H 0.9502(2) 0.1385(4) 0.9248(5) 0.065(3) Uiso 1.00 1 c .
H21 H 0.9920(2) 0.1012(4) 1.0073(5) 0.065(3) Uiso 1.00 1 c .
H22 H 0.9912(2) 0.2136(4) 0.5812(5) 0.064(3) Uiso 1.00 1 c .
H23 H 0.9726(2) 0.2028(4) 0.4616(5) 0.063(3) Uiso 1.00 1 c .
H24 H 0.9130(3) 0.1079(4) 0.3834(5) 0.082(3) Uiso 1.00 1 c .
H25 H 0.9458(3) 0.0494(4) 0.4563(5) 0.082(3) Uiso 1.00 1 c .
H26 H 0.8342(3) 0.0996(6) 0.3474(7) 0.102(3) Uiso 1.00 1 c .
H27 H 0.7717(4) 0.0346(8) 0.369(1) 0.127(4) Uiso 1.00 1 c .
H28 H 0.7861(3) -0.0733(7) 0.467(1) 0.122(5) Uiso 1.00 1 c .
H29 H 0.9198(3) -0.0343(4) 0.5626(6) 0.077(3) Uiso 1.00 1 c .
H30 H 0.8466(5) -0.1051(8) 0.651(2) 0.24(1) Uiso 1.00 1 c .
H31 H 0.8918(5) -0.1262(8) 0.641(2) 0.24(1) Uiso 1.00 1 c .
H32 H 0.8476(5) -0.1648(8) 0.570(2) 0.24(1) Uiso 1.00 1 c .
H33 H 0.8852(2) 0.2070(4) 0.4522(5) 0.060(2) Uiso 1.00 1 c .
H34 H 0.9183(2) 0.2484(4) 0.5488(5) 0.060(2) Uiso 1.00 1 c .
H35 H 0.8185(3) 0.2363(5) 0.5023(6) 0.086(3) Uiso 1.00 1 c .
H36 H 0.7793(3) 0.2021(6) 0.6105(7) 0.097(4) Uiso 1.00 1 c .
H37 H 0.8138(3) 0.1238(5) 0.7529(6) 0.086(3) Uiso 1.00 1 c .
H38 H 0.8860(3) 0.0811(4) 0.7842(5) 0.074(3) Uiso 1.00 1 c .

loop_
_atom_site_aniso_label
_atom_site_aniso_U_11
_atom_site_aniso_U_22
_atom_site_aniso_U_33
_atom_site_aniso_U_12
_atom_site_aniso_U_13
_atom_site_aniso_U_23
Cu1 0.0598(5) 0.0425(5) 0.0365(4) 0.0008(4) 0.0256(4) -0.0015(3)
Cu2 0.0697(6) 0.0315(4) 0.0443(5) 0.0012(4) 0.0341(4) -0.0001(3)
Cl1 0.0374(8) 0.079(1) 0.0504(9) 0.0018(9) 0.0183(7) 0.0063(8)
Cl2 0.042(1) 0.033(1) 0.051(1) 0.0000 0.019(1) 0.0000
Cl3 0.116(2) 0.054(2) 0.087(2) 0.0000 0.080(2) 0.0000
S1 0.063(1) 0.0448(9) 0.0422(9) -0.0017(8) 0.0307(8) -0.0033(7)
S2 0.078(1) 0.0329(8) 0.0493(9) -0.0055(8) 0.0369(9) 0.0018(7)
O1 0.102(6) 0.114(7) 0.22(1) -0.025(5) 0.012(6) -0.068(7)
O2 0.087(5) 0.144(7) 0.146(6) 0.012(4) 0.070(5) -0.014(5)
O3 0.061(3) 0.119(5) 0.085(4) 0.011(4) 0.009(3) -0.028(4)
O4 0.119(6) 0.35(2) 0.116(6) 0.075(8) 0.066(5) 0.130(8)
O5 0.218(9) 0.048(3) 0.058(4) 0.002(4) 0.011(4) -0.009(3)
O6 0.34(2) 0.30(1) 0.093(6) -0.22(1) 0.01(1) 0.051(9)
O7 0.24(1) 0.26(1) 0.38(2) 0.18(1) 0.26(1) 0.25(1)
O8 0.120(5) 0.085(4) 0.080(4) 0.032(4) 0.059(4) 0.006(3)
N1 0.062(4) 0.056(3) 0.040(3) 0.006(3) 0.026(3) -0.002(2)
N2 0.061(4) 0.048(3) 0.043(3) -0.002(3) 0.022(3) 0.001(2)
N3 0.064(3) 0.038(3) 0.037(3) -0.003(3) 0.028(2) -0.005(2)
N4 0.072(4) 0.042(3) 0.043(3) -0.003(3) 0.031(3) -0.007(2)
C1 0.065(4) 0.065(5) 0.045(4) -0.008(4) 0.030(3) 0.003(3)
C2 0.076(5) 0.054(4) 0.044(4) -0.008(4) 0.035(3) 0.008(3)
C3 0.055(4) 0.060(4) 0.053(4) -0.004(4) 0.026(3) -0.009(3)
C4 0.064(5) 0.060(4) 0.055(4) -0.008(4) 0.035(4) -0.005(3)
C5 0.094(6) 0.044(4) 0.087(6) -0.007(4) 0.063(5) -0.004(4)
C6 0.135(9) 0.058(5) 0.118(8) -0.016(6) 0.098(7) -0.017(6)
C7 0.19(1) 0.064(6) 0.094(8) -0.047(8) 0.097(9) -0.035(6)
C8 0.107(8) 0.092(7) 0.053(5) -0.020(6) 0.015(5) -0.008(5)
C9 0.085(6) 0.071(5) 0.061(5) 0.003(5) 0.022(4) -0.021(4)
C10 0.23(2) 0.18(1) 0.073(8) -0.04(1) -0.008(9) -0.034(8)
C11 0.082(6) 0.059(4) 0.051(4) 0.027(4) 0.026(4) 0.006(3)
C12 0.069(5) 0.052(4) 0.050(4) 0.010(4) 0.025(3) 0.009(3)
C13 0.086(6) 0.080(6) 0.060(5) 0.020(5) 0.021(4) 0.014(4)
C14 0.123(8) 0.090(7) 0.044(5) -0.002(6) 0.014(5) 0.009(4)
C15 0.111(7) 0.075(6) 0.041(4) 0.004(5) 0.028(4) -0.003(4)
C16 0.083(5) 0.050(4) 0.043(4) -0.012(4) 0.028(4) -0.007(3)
C17 0.065(5) 0.055(4) 0.043(4) -0.006(4) 0.032(3) -0.007(3)
C18 0.077(5) 0.041(3) 0.041(3) 0.004(3) 0.032(3) 0.004(3)
C19 0.110(6) 0.050(4) 0.044(4) -0.016(4) 0.039(4) -0.018(3)
C20 0.081(6) 0.053(4) 0.045(4) -0.004(4) 0.021(4) -0.018(3)
C21 0.089(7) 0.085(7) 0.081(6) -0.004(6) 0.005(5) -0.005(5)
C22 0.077(8) 0.11(1) 0.13(1) -0.012(7) -0.014(7) -0.021(8)
C23 0.057(6) 0.087(8) 0.16(1) -0.013(6) 0.025(7) -0.042(8)
C24 0.094(7) 0.056(5) 0.102(7) -0.011(5) 0.041(6) -0.022(5)
C25 0.064(5) 0.050(4) 0.079(5) -0.008(4) 0.035(4) -0.018(4)
C26 0.14(1) 0.13(1) 0.33(2) 0.02(1) 0.10(1) 0.09(2)
C27 0.065(4) 0.048(4) 0.037(3) 0.007(3) 0.018(3) 0.001(3)
C28 0.056(4) 0.047(4) 0.042(4) -0.003(3) 0.022(3) -0.013(3)
C29 0.076(6) 0.091(6) 0.048(4) 0.008(5) 0.025(4) -0.007(4)
C30 0.061(5) 0.111(7) 0.071(5) -0.003(5) 0.033(4) -0.022(5)
C31 0.071(5) 0.078(6) 0.067(5) -0.016(4) 0.043(4) -0.018(4)
C32 0.079(5) 0.047(4) 0.059(4) -0.018(4) 0.045(4) -0.018(3)

loop_
_atom_type_symbol
_atom_type_description
_atom_type_scat_dispersion_real
_atom_type_scat_dispersion_imag
_atom_type_scat_source
C C 0.006 0.003
;
International Tables for Crystallography
(1992, Vol. C, Tables 4.2.6.8 and 6.1.1.4)
;
H H 0.000 0.000
;
International Tables for Crystallography
(1992, Vol. C, Table 6.1.1.4)
;
N N 0.011 0.006
;
International Tables for Crystallography
(1992, Vol. C, Tables 4.2.6.8 and 6.1.1.4)
;
S S 0.148 0.159
;
International Tables for Crystallography
(1992, Vol. C, Tables 4.2.6.8 and 6.1.1.4)
;
Cu Cu 0.284 1.430
;
International Tables for Crystallography
(1992, Vol. C, Tables 4.2.6.8 and 6.1.1.4)
;
Cl Cl 0.174 0.200
;
International Tables for Crystallography
(1992, Vol. C, Tables 4.2.6.8 and 6.1.1.4)
;
O O 0.017 0.010
;
International Tables for Crystallography
(1992, Vol. C, Tables 4.2.6.8 and 6.1.1.4)
;

loop_
_geom_angle_atom_site_label_1
_geom_angle_atom_site_label_2
_geom_angle_atom_site_label_3
_geom_angle
_geom_angle_publ_flag
S1 Cu1 N1 173.24(16) yes
S1 Cu1 N2 102.44(16) yes
N1 Cu1 N2 84.2(2) yes
S2 Cu2 N3 174.14(16) yes
S2 Cu2 N4 101.15(16) yes
N3 Cu2 N4 84.3(2) yes
O1 Cl1 O2 109.6(6) yes
O1 Cl1 O3 107.0(5) yes
O2 Cl1 O3 111.5(4) yes
O1 Cl1 O4 108.9(8) yes
O2 Cl1 O4 109.3(6) yes
O3 Cl1 O4 110.5(5) yes
O5 Cl2 O6 114.0(6) yes
O7 Cl3 O8 108.5(4) yes
Cu1 S1 C1 114.1(2) yes
Cu2 S2 C17 112.4(2) yes
Cu1 N1 C3 111.6(4) yes
Cu1 N1 C11 105.9(4) yes
C3 N1 C11 111.9(6) yes
Cu1 N2 C12 113.0(4) yes
Cu1 N2 C16 127.3(5) yes
C12 N2 C16 119.4(6) yes
Cu2 N3 C18 106.1(4) yes
Cu2 N3 C19 112.9(4) yes
C18 N3 C19 108.5(5) yes
Cu2 N3 C27 105.6(3) yes
C18 N3 C27 111.2(5) yes
C19 N3 C27 112.5(6) yes
Cu2 N4 C28 113.5(4) yes
Cu2 N4 C32 127.4(5) yes
C28 N4 C32 119.0(6) yes
S1 C1 C2 113.1(4) yes
S1 C1 H1 108.6(2) no
C2 C1 H1 109.4(4) no
S1 C1 H2 108.4(2) no
C2 C1 H2 107.8(4) no
H1 C1 H2 109.466 no
C1 C2 H3 108.6(4) no
C1 C2 H4 109.5(3) no
H3 C2 H4 109.473 no
N1 C3 C4 113.6(5) yes
N1 C3 H5 108.8(3) no
C4 C3 H5 108.1(4) no
N1 C3 H6 108.3(3) no
C4 C3 H6 108.5(4) no
H5 C3 H6 109.462 no
C3 C4 C5 120.1(7) yes
C3 C4 C9 119.8(7) yes
C5 C4 C9 119.9(7) yes
C4 C5 C6 119.5(9) yes
C4 C5 H7 119.7(5) no
C6 C5 H7 120.8(6) no
C5 C6 C7 120.4(9) yes
C5 C6 H8 120.2(6) no
C7 C6 H8 119.4(6) no
C6 C7 C8 121.0(9) yes
C6 C7 H9 119.1(6) no
C8 C7 H9 119.9(7) no
C7 C8 C9 118.9(9) yes
C7 C8 C10 119.6(10) yes
C9 C8 C10 121.4(11) yes
C4 C9 C8 120.1(8) yes
C4 C9 H10 119.7(4) no
C8 C9 H10 120.2(6) no
C8 C10 H11 107.8(7) no
C8 C10 H12 112.7(7) no
H11 C10 H12 109.475 no
C8 C10 H13 107.9(7) no
H11 C10 H13 109.467 no
H12 C10 H13 109.462 no
N1 C11 C12 111.4(5) yes
N1 C11 H14 107.4(4) no
C12 C11 H14 107.7(4) no
N1 C11 H15 110.1(4) no
C12 C11 H15 110.8(4) no
H14 C11 H15 109.453 no
N2 C12 C11 116.4(6) yes
N2 C12 C13 121.4(7) yes
C11 C12 C13 122.2(7) yes
C12 C13 C14 117.7(8) yes
C12 C13 H16 120.2(5) no
C14 C13 H16 122.1(6) no
C13 C14 C15 120.4(8) yes
C13 C14 H17 119.3(6) no
C15 C14 H17 120.3(5) no
C14 C15 C16 119.5(7) yes
C14 C15 H18 120.4(5) no
C16 C15 H18 120.1(5) no
N2 C16 C15 121.5(8) yes
N2 C16 H19 118.6(4) no
C15 C16 H19 119.9(5) no
S2 C17 H20 109.3(2) no
S2 C17 H21 109.4(2) no
H20 C17 H21 109.468 no
N3 C18 H22 109.2(3) no
N3 C18 H23 109.2(3) no
H22 C18 H23 109.460 no
N3 C19 C20 113.2(5) yes
N3 C19 H24 108.5(3) no
C20 C19 H24 108.3(4) no
N3 C19 H25 108.9(4) no
C20 C19 H25 108.5(4) no
H24 C19 H25 109.459 no
C19 C20 C21 121.7(8) yes
C19 C20 C25 119.7(7) yes
C21 C20 C25 118.6(8) yes
C20 C21 C22 121.1(10) yes
C20 C21 H26 117.8(6) no
C22 C21 H26 121.2(7) no
C21 C22 C23 118.6(11) yes
C21 C22 H27 121.2(7) no
C23 C22 H27 120.2(7) no
C22 C23 C24 120.9(11) yes
C22 C23 H28 120.6(7) no
C24 C23 H28 118.5(7) no
C23 C24 C25 119.7(10) yes
C23 C24 C26 118.5(11) yes
C25 C24 C26 121.7(11) yes
C20 C25 C24 120.7(8) yes
C20 C25 H29 119.8(5) no
C24 C25 H29 119.6(6) no
C24 C26 H30 109.9(8) no
C24 C26 H31 109.4(8) no
H30 C26 H31 109.470 no
C24 C26 H32 109.1(9) no
H30 C26 H32 109.469 no
H31 C26 H32 109.474 no
N3 C27 C28 111.0(5) yes
N3 C27 H33 109.0(3) no
C28 C27 H33 109.2(4) no
N3 C27 H34 109.2(3) no
C28 C27 H34 109.0(3) no
H33 C27 H34 109.458 no
N4 C28 C27 115.6(6) yes
N4 C28 C29 121.8(6) yes
C27 C28 C29 122.6(6) yes
C28 C29 C30 118.7(8) yes
C28 C29 H35 120.4(4) no
C30 C29 H35 120.9(5) no
C29 C30 C31 119.9(8) yes
C29 C30 H36 120.5(5) no
C31 C30 H36 119.6(5) no
C30 C31 C32 118.3(7) yes
C30 C31 H37 121.2(5) no
C32 C31 H37 120.5(5) no
N4 C32 C31 122.2(7) yes
N4 C32 H38 118.8(4) no
C31 C32 H38 119.0(5) no

loop_
_geom_bond_atom_site_label_1
_geom_bond_atom_site_label_2
_geom_bond_distance
_geom_bond_publ_flag
Cu1 S1 2.2720(17) yes
Cu1 N1 2.034(5) yes
Cu1 N2 2.003(5) yes
Cu2 S2 2.2842(17) yes
Cu2 N3 2.033(5) yes
Cu2 N4 1.979(6) yes
Cl1 O1 1.416(8) yes
Cl1 O2 1.422(6) yes
Cl1 O3 1.401(6) yes
Cl1 O4 1.364(7) yes
Cl2 O5 1.361(6) yes
Cl2 O6 1.313(9) yes
Cl3 O7 1.384(8) yes
Cl3 O8 1.391(6) yes
S1 C1 1.838(6) yes
S2 C17 1.842(6) yes
N1 C3 1.499(9) yes
N1 C11 1.482(9) yes
N2 C12 1.322(8) yes
N2 C16 1.352(8) yes
N3 C18 1.484(8) yes
N3 C19 1.499(8) yes
N3 C27 1.474(8) yes
N4 C28 1.330(8) yes
N4 C32 1.344(8) yes
C1 C2 1.526(9) yes
C1 H1 0.950 no
C1 H2 0.950 no
C2 H3 0.950 no
C2 H4 0.950 no
C3 C4 1.518(9) yes
C3 H5 0.950 no
C3 H6 0.950 no
C4 C5 1.39(1) yes
C4 C9 1.376(11) yes
C5 C6 1.386(12) yes
C5 H7 0.950 no
C6 C7 1.373(15) yes
C6 H8 0.950 no
C7 C8 1.366(15) yes
C7 H9 0.950 no
C8 C9 1.415(11) yes
C8 C10 1.457(15) yes
C9 H10 0.950 no
C10 H11 0.950 no
C10 H12 0.950 no
C10 H13 0.950 no
C11 C12 1.503(9) yes
C11 H14 0.950 no
C11 H15 0.950 no
C12 C13 1.38(1) yes
C13 C14 1.389(12) yes
C13 H16 0.950 no
C14 C15 1.337(12) yes
C14 H17 0.950 no
C15 C16 1.354(11) yes
C15 H18 0.950 no
C16 H19 0.950 no
C17 H20 0.950 no
C17 H21 0.950 no
C18 H22 0.950 no
C18 H23 0.950 no
C19 C20 1.50(1) yes
C19 H24 0.950 no
C19 H25 0.950 no
C20 C21 1.387(11) yes
C20 C25 1.36(1) yes
C21 C22 1.423(15) yes
C21 H26 0.950 no
C22 C23 1.321(16) yes
C22 H27 0.950 no
C23 C24 1.402(14) yes
C23 H28 0.950 no
C24 C25 1.387(11) yes
C24 C26 1.414(16) yes
C25 H29 0.950 no
C26 H30 0.950 no
C26 H31 0.950 no
C26 H32 0.950 no
C27 C28 1.517(9) yes
C27 H33 0.950 no
C27 H34 0.950 no
C28 C29 1.37(1) yes
C29 C30 1.379(11) yes
C29 H35 0.950 no
C30 C31 1.366(12) yes
C30 H36 0.950 no
C31 C32 1.37(1) yes
C31 H37 0.950 no
C32 H38 0.950 no

loop_
_geom_contact_atom_site_label_1
_geom_contact_atom_site_label_2
_geom_contact_site_symmetry_2
_geom_contact_distance
_geom_contact_publ_flag
Cu1 Cu1 5_656 2.8022(16) yes
Cu1 S1 . 2.2720(17) yes
Cu1 S1 5_656 2.2843(17) yes
Cu1 O7 8_455 3.066(11) yes
Cu1 N1 . 2.034(5) yes
Cu1 N2 . 2.003(5) yes
Cu1 C1 . 3.457(6) yes
Cu1 C1 5_656 3.091(6) yes
Cu1 C2 5_656 2.835(6) yes
Cu1 C3 . 2.938(6) yes
Cu1 C4 . 3.205(7) yes
Cu1 C5 . 3.156(8) yes
Cu1 C11 . 2.825(7) yes
Cu1 C12 . 2.799(7) yes
Cu1 C16 . 3.020(6) yes
Cu1 H1 . 3.422(6) no
Cu1 H3 5_656 2.535(6) no
Cu1 H5 . 3.129(6) no
Cu1 H7 . 2.866(7) no
Cu1 H14 . 3.126(7) no
Cu1 H19 . 3.116(6) no
Cu2 Cu2 5_756 2.8132(17) yes
Cu2 S2 . 2.2842(17) yes
Cu2 S2 5_756 2.2587(18) yes
Cu2 O6 4_656 2.925(13) yes
Cu2 O6 8_555 3.541(16) yes
Cu2 N3 . 2.033(5) yes
Cu2 N4 . 1.979(6) yes
Cu2 C17 . 3.438(6) yes
Cu2 C17 5_756 3.068(6) yes
Cu2 C18 . 2.829(6) yes
Cu2 C19 . 2.959(6) yes
Cu2 C20 . 3.301(7) yes
Cu2 C25 . 3.211(7) yes
Cu2 C27 . 2.813(6) yes
Cu2 C28 . 2.790(7) yes
Cu2 C32 . 2.993(7) yes
Cu2 H20 . 3.542(6) no
Cu2 H21 5_756 3.531(6) no
Cu2 H22 . 2.860(6) no
Cu2 H25 . 3.096(6) no
Cu2 H29 . 2.850(7) no
Cu2 H34 . 3.142(6) no
Cu2 H38 . 3.094(6) no
Cl1 O1 . 1.416(8) yes
Cl1 O2 . 1.422(6) yes
Cl1 O3 . 1.401(6) yes
Cl1 O4 . 1.364(7) yes
Cl1 H6 . 3.428(7) no
Cl1 H9 6_555 3.285(9) no
Cl1 H15 . 3.041(8) no
Cl1 H16 4_556 3.479(9) no
Cl1 H26 8_455 3.37(1) no
Cl1 H35 8_455 3.482(8) no
Cl1 H36 5_656 3.409(8) no
Cl2 O5 . 1.361(6) yes
Cl2 O5 5_655 1.361(6) yes
Cl2 O6 . 1.313(9) yes
Cl2 O6 5_655 1.313(9) yes
Cl2 H7 2_656 3.585(8) no
Cl2 H7 6_554 3.585(8) no
Cl2 H22 4_656 2.830(6) no
Cl2 H22 8_454 2.830(6) no
Cl2 H34 4_656 3.240(7) no
Cl2 H34 8_454 3.240(7) no
Cl3 O7 . 1.384(8) yes
Cl3 O7 5_755 1.384(8) yes
Cl3 O8 . 1.391(6) yes
Cl3 O8 5_755 1.391(6) yes
Cl3 H3 4_656 2.942(7) no
Cl3 H3 8_554 2.942(7) no
Cl3 H14 4_656 3.290(9) no
Cl3 H14 8_554 3.290(9) no
Cl3 H23 . 3.344(6) no
Cl3 H23 5_755 3.344(6) no
Cl3 H31 2_756 3.460(15) no
Cl3 H31 6_554 3.460(15) no
S1 S1 5_656 3.131(3) yes
S1 O5 6_555 3.487(6) yes
S1 N1 5_656 2.963(6) yes
S1 N2 . 3.337(6) yes
S1 C1 . 1.838(6) yes
S1 C2 . 2.812(7) yes
S1 C3 5_656 3.395(7) yes
S1 C16 . 3.523(8) yes
S1 H1 . 2.323(7) no
S1 H2 . 2.319(6) no
S1 H3 . 2.949(7) no
S1 H5 5_656 2.922(7) no
S1 H7 5_656 3.157(9) no
S1 H19 . 2.969(7) no
S1 H19 2_656 3.167(7) no
S2 S2 5_756 3.156(3) yes
S2 N3 5_756 2.955(6) yes
S2 N4 . 3.299(6) yes
S2 C17 . 1.842(6) yes
S2 C18 5_756 2.820(6) yes
S2 C19 5_756 3.387(9) yes
S2 C32 . 3.476(8) yes
S2 H20 . 2.335(6) no
S2 H21 . 2.336(6) no
S2 H21 2_757 3.328(7) no
S2 H22 5_756 3.027(6) no
S2 H25 5_756 2.883(8) no
S2 H25 6_555 2.896(7) no
S2 H29 5_756 3.291(8) no
S2 H38 . 2.931(8) no
O1 O2 . 2.319(12) yes
O1 O3 . 2.264(9) yes
O1 O4 . 2.262(15) yes
O1 C23 2_656 3.499(12) yes
O1 C31 5_656 3.523(13) yes
O1 H6 . 2.907(11) no
O1 H9 6_555 2.707(15) no
O1 H10 . 3.169(13) no
O1 H12 6_555 2.972(18) no
O1 H15 . 3.288(13) no
O1 H16 4_556 3.520(12) no
O1 H28 2_656 2.932(13) no
O1 H36 5_656 3.244(14) no
O1 H37 5_656 2.769(13) no
O2 O3 . 2.333(8) yes
O2 O4 . 2.271(11) yes
O2 C14 4_556 3.370(13) yes
O2 C30 5_656 3.280(11) yes
O2 H11 4_556 3.192(18) no
O2 H16 4_556 3.322(12) no
O2 H17 4_556 2.627(13) no
O2 H26 8_455 3.165(13) no
O2 H27 8_455 3.411(17) no
O2 H35 8_455 3.056(11) no
O2 H36 5_656 2.579(11) no
O2 H37 5_656 3.466(12) no
O3 O4 . 2.272(9) yes
O3 C2 5_656 3.377(9) yes
O3 C11 . 3.309(9) yes
O3 C27 8_455 3.368(8) yes
O3 H4 5_656 2.736(9) no
O3 H6 . 2.920(9) no
O3 H8 6_555 3.544(13) no
O3 H9 6_555 2.817(12) no
O3 H14 . 3.36(1) no
O3 H15 . 2.656(9) no
O3 H26 8_455 2.934(12) no
O3 H33 8_455 2.475(8) no
O3 H35 8_455 2.901(9) no
O4 C26 3_455 3.469(17) yes
O4 H11 4_556 3.13(2) no
O4 H15 . 2.734(12) no
O4 H16 . 3.522(12) no
O4 H16 4_556 3.032(12) no
O4 H26 8_455 3.552(17) no
O4 H30 3_455 3.054(19) no
O4 H32 3_455 2.990(17) no
O5 O5 5_655 2.345(11) yes
O5 O6 . 2.243(12) yes
O5 O6 5_655 2.17(1) yes
O5 C1 5_655 3.331(8) yes
O5 C18 8_454 3.529(9) yes
O5 H1 5_655 2.713(9) no
O5 H2 5_655 3.094(9) no
O5 H7 6_554 2.976(11) no
O5 H8 6_554 3.083(16) no
O5 H19 5_655 3.310(11) no
O5 H22 8_454 2.685(9) no
O5 H34 8_454 2.77(1) no
O6 O6 5_655 1.83(3) yes
O6 N3 4_656 3.435(13) yes
O6 N4 4_656 3.151(11) yes
O6 C17 4_656 3.492(11) yes
O6 C18 4_656 3.468(15) yes
O6 C18 8_454 3.262(12) yes
O6 C27 4_656 3.222(12) yes
O6 C28 4_656 3.367(12) yes
O6 H18 5_655 3.345(19) no
O6 H20 4_656 3.47(1) no
O6 H22 4_656 2.721(15) no
O6 H22 8_454 2.363(11) no
O6 H34 4_656 2.656(12) no
O7 O7 5_755 2.25(3) yes
O7 O8 . 2.25(1) yes
O7 O8 5_755 2.231(9) yes
O7 N1 8_554 3.59(1) yes
O7 N2 8_554 3.028(9) yes
O7 C2 8_554 3.461(13) yes
O7 C11 8_554 3.273(12) yes
O7 C12 8_554 3.267(12) yes
O7 C18 5_755 3.552(11) yes
O7 H1 8_554 3.31(1) no
O7 H3 4_656 2.793(12) no
O7 H3 8_554 2.648(14) no
O7 H14 8_554 2.686(12) no
O7 H21 1_554 3.434(14) no
O7 H23 5_755 2.82(1) no
O7 H31 6_554 3.365(19) no
O8 O8 5_755 2.370(12) yes
O8 C18 5_755 3.450(8) yes
O8 C19 5_755 3.524(8) yes
O8 C26 2_756 3.390(17) yes
O8 H3 8_554 2.880(9) no
O8 H14 4_656 2.868(11) no
O8 H21 1_554 3.039(8) no
O8 H23 5_755 2.728(8) no
O8 H24 5_755 2.845(9) no
O8 H25 5_755 3.445(9) no
O8 H29 2_756 3.44(1) no
O8 H31 2_756 2.460(17) no
N1 N2 . 2.708(7) yes
N1 C1 5_656 2.513(9) yes
N1 C2 5_656 1.486(8) yes
N1 C3 . 1.499(9) yes
N1 C4 . 2.525(9) yes
N1 C5 . 3.307(9) yes
N1 C9 . 3.36(1) yes
N1 C11 . 1.482(9) yes
N1 C12 . 2.465(8) yes
N1 H1 5_656 3.274(9) no
N1 H2 5_656 2.897(8) no
N1 H3 5_656 1.684(9) no
N1 H4 5_656 2.198(8) no
N1 H5 . 2.017(9) no
N1 H6 . 2.011(8) no
N1 H7 . 3.307(9) no
N1 H10 . 3.42(1) no
N1 H14 . 1.985(9) no
N1 H15 . 2.017(9) no
N2 C3 . 3.536(8) yes
N2 C4 . 3.284(8) yes
N2 C5 . 3.516(8) yes
N2 C11 . 2.403(9) yes
N2 C12 . 1.322(8) yes
N2 C13 . 2.36(1) yes
N2 C14 . 2.72(1) yes
N2 C15 . 2.360(9) yes
N2 C16 . 1.352(8) yes
N2 H1 . 3.274(9) no
N2 H3 5_656 3.515(8) no
N2 H14 . 2.806(9) no
N2 H15 . 3.149(9) no
N2 H16 . 3.21(1) no
N2 H18 . 3.214(9) no
N2 H19 . 1.990(9) no
N3 N4 . 2.693(7) yes
N3 C17 5_756 2.508(9) yes
N3 C18 . 1.484(8) yes
N3 C19 . 1.499(8) yes
N3 C20 . 2.505(9) yes
N3 C21 . 3.399(11) yes
N3 C25 . 3.245(9) yes
N3 C27 . 1.474(8) yes
N3 C28 . 2.464(8) yes
N3 H4 4_656 3.548(8) no
N3 H20 5_756 3.394(9) no
N3 H21 5_756 2.587(8) no
N3 H22 . 2.007(8) no
N3 H23 . 2.007(7) no
N3 H24 . 2.013(8) no
N3 H25 . 2.017(8) no
N3 H26 . 3.461(11) no
N3 H29 . 3.235(9) no
N3 H33 . 1.997(8) no
N3 H34 . 1.998(8) no
N4 C19 . 3.525(8) yes
N4 C20 . 3.275(8) yes
N4 C25 . 3.356(8) yes
N4 C27 . 2.410(8) yes
N4 C28 . 1.330(8) yes
N4 C29 . 2.36(1) yes
N4 C30 . 2.73(1) yes
N4 C31 . 2.375(9) yes
N4 C32 . 1.344(8) yes
N4 H20 . 3.360(8) no
N4 H29 . 3.510(8) no
N4 H33 . 3.135(8) no
N4 H34 . 2.850(8) no
N4 H35 . 3.21(1) no
N4 H37 . 3.227(9) no
N4 H38 . 1.985(8) no
C1 C2 . 1.526(9) yes
C1 C3 5_656 3.03(1) yes
C1 H1 . 0.950 no
C1 H2 . 0.950 no
C1 H3 . 2.039(9) no
C1 H4 . 2.049(9) no
C1 H5 5_656 2.61(1) no
C1 H6 5_656 3.48(1) no
C1 H8 2_656 3.27(1) no
C1 H19 . 2.983(11) no
C1 H19 2_656 3.50(1) no
C1 H23 4_656 3.428(9) no
C2 C3 5_656 2.444(9) yes
C2 C11 5_656 2.447(9) yes
C2 H1 . 2.048(9) no
C2 H2 . 2.029(9) no
C2 H3 . 0.950 no
C2 H4 . 0.950 no
C2 H5 5_656 2.53(1) no
C2 H6 5_656 2.70(1) no
C2 H8 2_656 3.38(1) no
C2 H14 5_656 2.418(9) no
C2 H15 5_656 2.86(1) no
C2 H23 4_656 3.019(9) no
C2 H33 4_656 3.367(9) no
C2 H34 4_656 3.465(8) no
C3 C4 . 1.518(9) yes
C3 C5 . 2.520(9) yes
C3 C9 . 2.51(1) yes
C3 C11 . 2.47(1) yes
C3 C12 . 3.252(9) yes
C3 H2 5_656 2.95(1) no
C3 H3 5_656 3.03(1) no
C3 H4 5_656 2.933(9) no
C3 H5 . 0.950 no
C3 H6 . 0.950 no
C3 H7 . 2.67(1) no
C3 H9 6_555 3.304(11) no
C3 H10 . 2.649(11) no
C3 H14 . 3.225(11) no
C3 H15 . 2.50(1) no
C4 C5 . 1.39(1) yes
C4 C6 . 2.397(11) yes
C4 C7 . 2.766(11) yes
C4 C8 . 2.418(11) yes
C4 C9 . 1.376(11) yes
C4 C11 . 3.083(11) yes
C4 C12 . 3.17(1) yes
C4 H5 . 2.026(9) no
C4 H6 . 2.030(9) no
C4 H7 . 2.035(11) no
C4 H8 . 3.257(11) no
C4 H10 . 2.023(11) no
C4 H15 . 3.11(1) no
C4 H18 6_555 3.458(11) no
C5 C6 . 1.386(12) yes
C5 C7 . 2.394(15) yes
C5 C8 . 2.779(13) yes
C5 C9 . 2.394(12) yes
C5 H5 . 2.611(9) no
C5 H6 . 3.248(9) no
C5 H7 . 0.950 no
C5 H8 . 2.036(11) no
C5 H9 . 3.246(14) no
C5 H10 . 3.251(12) no
C5 H18 6_555 2.855(11) no
C6 C7 . 1.373(15) yes
C6 C8 . 2.384(16) yes
C6 C9 . 2.759(13) yes
C6 H2 2_656 3.029(11) no
C6 H7 . 2.042(14) no
C6 H8 . 0.950 no
C6 H9 . 2.014(14) no
C6 H18 6_555 3.596(14) no
C6 H34 3_445 3.334(12) no
C6 H35 3_445 3.500(12) no
C7 C8 . 1.366(15) yes
C7 C9 . 2.396(12) yes
C7 C10 . 2.44(2) yes
C7 H5 6_554 3.486(11) no
C7 H6 6_554 3.223(11) no
C7 H7 . 3.254(16) no
C7 H8 . 2.017(16) no
C7 H9 . 0.950 no
C7 H10 . 3.254(13) no
C7 H11 . 3.05(2) no
C7 H12 . 2.518(19) no
C7 H13 . 3.01(2) no
C8 C9 . 1.415(11) yes
C8 C10 . 1.457(15) yes
C8 H8 . 3.234(15) no
C8 H9 . 2.015(13) no
C8 H10 . 2.063(12) no
C8 H11 . 1.968(17) no
C8 H12 . 2.023(13) no
C8 H13 . 1.968(17) no
C9 C10 . 2.504(13) yes
C9 C11 . 3.333(12) yes
C9 C12 . 3.174(11) yes
C9 C13 . 3.454(12) yes
C9 H5 . 3.21(1) no
C9 H6 . 2.571(9) no
C9 H7 . 3.249(12) no
C9 H9 . 3.259(11) no
C9 H10 . 0.950 no
C9 H11 . 2.704(14) no
C9 H12 . 3.301(13) no
C9 H13 . 2.710(14) no
C9 H15 . 3.082(11) no
C9 H28 2_656 3.282(13) no
C10 H9 . 2.60(2) no
C10 H10 . 2.685(13) no
C10 H11 . 0.950 no
C10 H12 . 0.950 no
C10 H13 . 0.950 no
C10 H27 5_655 3.154(18) no
C10 H28 2_656 3.258(18) no
C10 H37 2_656 3.381(15) no
C11 C12 . 1.503(9) yes
C11 C13 . 2.53(1) yes
C11 C26 3_455 3.454(16) yes
C11 H3 5_656 2.28(1) no
C11 H4 5_656 2.809(9) no
C11 H5 . 3.27(1) no
C11 H6 . 2.59(1) no
C11 H10 . 3.122(12) no
C11 H14 . 0.950 no
C11 H15 . 0.950 no
C11 H16 . 2.70(1) no
C11 H31 3_455 3.272(16) no
C11 H32 3_455 2.851(15) no
C12 C13 . 1.38(1) yes
C12 C14 . 2.37(1) yes
C12 C15 . 2.71(1) yes
C12 C16 . 2.31(1) yes
C12 H3 5_656 3.372(9) no
C12 H6 . 3.565(9) no
C12 H10 . 3.182(11) no
C12 H14 . 2.01(1) no
C12 H15 . 2.04(1) no
C12 H16 . 2.033(11) no
C12 H17 . 3.23(1) no
C12 H19 . 3.16(1) no
C12 H32 3_455 3.136(17) no
C13 C14 . 1.389(12) yes
C13 C15 . 2.366(13) yes
C13 C16 . 2.708(12) yes
C13 H10 . 3.294(12) no
C13 H11 . 3.574(16) no
C13 H14 . 2.923(11) no
C13 H15 . 2.646(11) no
C13 H16 . 0.950 no
C13 H17 . 2.030(11) no
C13 H18 . 3.228(12) no
C13 H32 3_455 2.89(2) no
C14 C15 . 1.337(12) yes
C14 C16 . 2.325(13) yes
C14 H16 . 2.057(13) no
C14 H17 . 0.950 no
C14 H18 . 1.994(12) no
C14 H19 . 3.183(13) no
C15 C16 . 1.354(11) yes
C15 H5 6_554 3.280(11) no
C15 H7 6_554 3.289(11) no
C15 H16 . 3.231(13) no
C15 H17 . 1.993(12) no
C15 H18 . 0.950 no
C15 H19 . 2.004(12) no
C16 H1 . 2.922(11) no
C16 H2 2_656 3.50(1) no
C16 H5 6_554 3.42(1) no
C16 H17 . 3.187(13) no
C16 H18 . 2.006(9) no
C16 H19 . 0.950 no
C17 C18 5_756 1.526(9) yes
C17 C19 5_756 3.014(11) yes
C17 H20 . 0.950 no
C17 H21 . 0.950 no
C17 H22 5_756 1.904(9) no
C17 H23 5_756 2.139(9) no
C17 H24 5_756 3.401(11) no
C17 H25 5_756 2.62(1) no
C17 H25 6_555 3.27(1) no
C17 H29 6_555 3.386(9) no
C17 H38 . 3.09(1) no
C18 C19 . 2.42(1) yes
C18 C27 . 2.440(9) yes
C18 H1 4_656 3.434(9) no
C18 H4 4_656 3.311(9) no
C18 H20 5_756 2.204(9) no
C18 H21 5_756 1.779(9) no
C18 H22 . 0.950 no
C18 H23 . 0.950 no
C18 H24 . 2.63(1) no
C18 H25 . 2.542(9) no
C18 H33 . 2.858(9) no
C18 H34 . 2.432(9) no
C19 C20 . 1.50(1) yes
C19 C21 . 2.523(13) yes
C19 C25 . 2.47(1) yes
C19 C27 . 2.471(9) yes
C19 C28 . 3.261(9) yes
C19 H21 5_756 2.610(11) no
C19 H22 . 3.245(9) no
C19 H23 . 2.617(9) no
C19 H24 . 0.950 no
C19 H25 . 0.950 no
C19 H26 . 2.655(13) no
C19 H29 . 2.616(11) no
C19 H33 . 2.48(1) no
C19 H34 . 3.230(9) no
C20 C21 . 1.387(11) yes
C20 C22 . 2.447(14) yes
C20 C23 . 2.775(13) yes
C20 C24 . 2.385(12) yes
C20 C25 . 1.36(1) yes
C20 C27 . 3.011(9) yes
C20 C28 . 3.120(9) yes
C20 H24 . 2.01(1) no
C20 H25 . 2.015(11) no
C20 H26 . 2.013(12) no
C20 H27 . 3.303(14) no
C20 H29 . 2.006(11) no
C20 H33 . 2.96(1) no
C20 H38 6_554 3.192(9) no
C21 C22 . 1.423(15) yes
C21 C23 . 2.360(17) yes
C21 C24 . 2.729(14) yes
C21 C25 . 2.359(13) yes
C21 C27 . 3.340(12) yes
C21 C28 . 3.257(11) yes
C21 C29 . 3.522(12) yes
C21 H24 . 2.583(13) no
C21 H25 . 3.213(13) no
C21 H26 . 0.950 no
C21 H27 . 2.081(14) no
C21 H28 . 3.230(16) no
C21 H29 . 3.222(12) no
C21 H30 6_554 3.55(2) no
C21 H33 . 2.971(12) no
C21 H38 6_554 3.504(12) no
C22 C23 . 1.321(16) yes
C22 C24 . 2.369(16) yes
C22 C25 . 2.771(14) yes
C22 H11 5_655 3.491(17) no
C22 H12 5_655 3.010(16) no
C22 H13 2_656 3.39(2) no
C22 H26 . 2.080(17) no
C22 H27 . 0.950 no
C22 H28 . 1.981(16) no
C22 H37 6_554 3.377(15) no
C23 C24 . 1.402(14) yes
C23 C25 . 2.412(12) yes
C23 C26 . 2.420(19) yes
C23 H10 2_656 3.457(13) no
C23 H13 2_656 2.853(19) no
C23 H26 . 3.221(17) no
C23 H27 . 1.977(15) no
C23 H28 . 0.950 no
C23 H29 . 3.268(12) no
C23 H30 . 2.65(2) no
C23 H31 . 3.207(19) no
C23 H32 . 2.633(19) no
C23 H37 6_554 3.313(14) no
C24 C25 . 1.387(11) yes
C24 C26 . 1.414(16) yes
C24 H13 2_656 3.528(18) no
C24 H27 . 3.228(16) no
C24 H28 . 2.035(13) no
C24 H29 . 2.031(12) no
C24 H30 . 1.953(18) no
C24 H31 . 1.948(17) no
C24 H32 . 1.944(15) no
C25 C26 . 2.447(16) yes
C25 H20 6_554 3.411(9) no
C25 H24 . 3.20(1) no
C25 H25 . 2.58(1) no
C25 H26 . 3.205(13) no
C25 H28 . 3.258(12) no
C25 H29 . 0.950 no
C25 H30 . 3.034(17) no
C25 H31 . 2.477(16) no
C25 H32 . 3.066(15) no
C25 H38 6_554 3.40(1) no
C26 H14 3_545 2.837(15) no
C26 H15 3_545 3.366(16) no
C26 H16 3_545 3.33(2) no
C26 H28 . 2.568(19) no
C26 H29 . 2.628(16) no
C26 H30 . 0.950 no
C26 H31 . 0.950 no
C26 H32 . 0.950 no
C27 C28 . 1.517(9) yes
C27 C29 . 2.53(1) yes
C27 H4 4_656 2.907(9) no
C27 H8 3_555 3.100(11) no
C27 H22 . 2.62(1) no
C27 H23 . 2.627(9) no
C27 H24 . 2.635(9) no
C27 H25 . 3.274(9) no
C27 H26 . 3.185(11) no
C27 H33 . 0.950 no
C27 H34 . 0.950 no
C27 H35 . 2.71(1) no
C28 C29 . 1.37(1) yes
C28 C30 . 2.36(1) yes
C28 C31 . 2.72(1) yes
C28 C32 . 2.304(9) yes
C28 H8 3_555 3.586(11) no
C28 H26 . 3.369(11) no
C28 H33 . 2.037(8) no
C28 H34 . 2.035(9) no
C28 H35 . 2.02(1) no
C28 H36 . 3.23(1) no
C28 H38 . 3.16(1) no
C29 C30 . 1.379(11) yes
C29 C31 . 2.376(11) yes
C29 C32 . 2.702(11) yes
C29 H8 3_555 3.561(12) no
C29 H26 . 3.513(12) no
C29 H33 . 2.65(1) no
C29 H34 . 2.922(11) no
C29 H35 . 0.950 no
C29 H36 . 2.033(11) no
C29 H37 . 3.242(11) no
C30 C31 . 1.366(12) yes
C30 C32 . 2.348(12) yes
C30 H17 8_555 3.005(12) no
C30 H35 . 2.037(12) no
C30 H36 . 0.950 no
C30 H37 . 2.028(11) no
C30 H38 . 3.204(12) no
C31 C32 . 1.37(1) yes
C31 H12 2_656 3.320(16) no
C31 H13 2_656 3.315(15) no
C31 H17 8_555 3.043(12) no
C31 H35 . 3.238(12) no
C31 H36 . 2.013(12) no
C31 H37 . 0.950 no
C31 H38 . 2.008(11) no
C32 H20 . 2.99(1) no
C32 H36 . 3.209(12) no
C32 H37 . 2.023(9) no
C32 H38 . 0.950 no
H1 H2 . 1.551 no
H1 H3 . 2.327(9) no
H1 H4 . 2.33(1) no
H1 H5 5_656 3.55(1) no
H1 H8 2_656 3.472(12) no
H1 H19 . 2.35(1) no
H1 H22 4_656 3.105(9) no
H1 H23 4_656 2.881(9) no
H1 H34 4_656 3.395(9) no
H2 H3 . 2.784(9) no
H2 H4 . 2.315(9) no
H2 H5 5_656 2.33(1) no
H2 H6 5_656 3.28(1) no
H2 H8 2_656 2.60(1) no
H2 H19 . 3.356(11) no
H2 H19 2_656 2.90(1) no
H3 H4 . 1.551 no
H3 H5 5_656 3.24(1) no
H3 H6 5_656 3.37(1) no
H3 H14 5_656 1.985(9) no
H3 H15 5_656 2.93(1) no
H3 H23 4_656 2.780(9) no
H4 H5 5_656 3.035(9) no
H4 H6 5_656 2.887(9) no
H4 H8 2_656 2.84(1) no
H4 H9 2_656 3.582(15) no
H4 H14 5_656 2.646(9) no
H4 H15 5_656 2.984(9) no
H4 H22 4_656 3.483(9) no
H4 H23 4_656 2.60(1) no
H4 H24 4_656 3.49(1) no
H4 H33 4_656 2.425(9) no
H4 H34 4_656 2.629(8) no
H5 H6 . 1.551 no
H5 H7 . 2.469(9) no
H5 H9 6_555 3.218(12) no
H5 H10 . 3.454(11) no
H5 H15 . 3.38(1) no
H5 H18 6_555 2.961(11) no
H5 H19 6_555 3.18(1) no
H6 H7 . 3.52(1) no
H6 H9 6_555 2.566(11) no
H6 H10 . 2.39(1) no
H6 H14 . 3.310(11) no
H6 H15 . 2.28(1) no
H7 H8 . 2.349(12) no
H7 H18 6_555 2.411(11) no
H8 H9 . 2.301(15) no
H8 H33 3_445 3.097(11) no
H8 H34 3_445 2.430(12) no
H8 H35 3_445 3.168(13) no
H9 H11 . 3.26(2) no
H9 H12 . 2.31(2) no
H9 H13 . 3.210(19) no
H9 H35 3_445 3.349(14) no
H10 H11 . 2.680(13) no
H10 H13 . 2.696(13) no
H10 H15 . 2.620(12) no
H10 H16 . 3.197(12) no
H10 H27 2_656 3.440(17) no
H10 H28 2_656 2.632(13) no
H11 H12 . 1.551 no
H11 H13 . 1.551 no
H11 H16 . 3.512(17) no
H11 H26 5_655 3.368(15) no
H11 H27 5_655 2.899(18) no
H11 H28 2_656 3.369(19) no
H11 H30 2_656 3.53(2) no
H12 H13 . 1.551 no
H12 H27 5_655 2.570(18) no
H12 H37 2_656 2.746(15) no
H13 H27 2_656 3.39(2) no
H13 H28 2_656 2.506(18) no
H13 H30 2_656 3.04(2) no
H13 H37 2_656 3.149(14) no
H14 H15 . 1.551 no
H14 H16 . 3.045(11) no
H14 H30 3_455 3.193(16) no
H14 H31 3_455 2.473(16) no
H14 H32 3_455 2.452(15) no
H15 H16 . 2.51(1) no
H15 H30 3_455 3.526(16) no
H15 H31 3_455 3.422(16) no
H15 H32 3_455 2.681(15) no
H16 H17 . 2.358(12) no
H16 H32 3_455 2.40(2) no
H17 H18 . 2.297(12) no
H17 H36 8_454 3.062(12) no
H17 H37 8_454 3.143(13) no
H18 H19 . 2.304(11) no
H20 H21 . 1.551 no
H20 H22 5_756 2.317(9) no
H20 H23 5_756 2.648(9) no
H20 H25 5_756 3.496(11) no
H20 H25 6_555 3.35(1) no
H20 H29 6_555 3.046(9) no
H20 H38 . 2.47(1) no
H21 H22 5_756 2.486(9) no
H21 H23 5_756 2.077(9) no
H21 H24 5_756 2.858(11) no
H21 H25 5_756 2.074(11) no
H21 H25 6_555 2.99(1) no
H21 H29 6_555 2.927(9) no
H22 H23 . 1.551 no
H22 H24 . 3.495(9) no
H22 H25 . 3.410(9) no
H22 H33 . 3.20(1) no
H22 H34 . 2.288(9) no
H23 H24 . 2.47(1) no
H23 H25 . 2.827(9) no
H23 H33 . 2.748(9) no
H23 H34 . 2.572(8) no
H24 H25 . 1.551 no
H24 H26 . 2.387(13) no
H24 H29 . 3.472(11) no
H24 H30 6_554 3.14(2) no
H24 H31 6_554 3.19(2) no
H24 H33 . 2.314(9) no
H24 H34 . 3.330(9) no
H24 H38 6_554 3.58(1) no
H25 H26 . 3.444(13) no
H25 H29 . 2.43(1) no
H25 H33 . 3.37(1) no
H25 H38 6_554 3.36(1) no
H26 H27 . 2.408(15) no
H26 H30 6_554 2.88(2) no
H26 H33 . 2.571(12) no
H26 H35 . 3.377(12) no
H27 H28 . 2.285(15) no
H28 H30 . 2.63(2) no
H28 H31 . 3.481(19) no
H28 H32 . 2.536(18) no
H28 H37 6_554 3.498(14) no
H29 H30 . 3.256(16) no
H29 H31 . 2.296(16) no
H29 H32 . 3.280(16) no
H30 H31 . 1.551 no
H30 H32 . 1.551 no
H31 H32 . 1.551 no
H33 H34 . 1.551 no
H33 H35 . 2.52(1) no
H34 H35 . 3.02(1) no
H35 H36 . 2.349(11) no
H35 H36 4_656 3.133(12) no
H36 H36 4_656 3.393(19) no
H36 H37 . 2.327(12) no
H37 H38 . 2.31(1) no

loop_
_geom_torsion_atom_site_label_1
_geom_torsion_atom_site_label_2
_geom_torsion_atom_site_label_3
_geom_torsion_atom_site_label_4
_geom_torsion
_geom_torsion_publ_flag
N3 Cu1 S1 C11 -54.1(2) yes
N4 Cu1 S1 C11 -66.9(2) yes
S1 Cu1 N3 C5 17.7(1) yes
S1 Cu1 N3 C12 120.0(2) yes
S1 Cu1 N3 C24 -1.9(2) yes
N4 Cu1 N3 C5 114.4(4) yes
N4 Cu1 N3 C12 -143.3(4) yes
N4 Cu1 N3 C24 94.8(3) yes
S1 Cu1 N4 C2 152.2(3) yes
S1 Cu1 N4 C6 14.6(1) yes
N3 Cu1 N4 C2 80.4(4) yes
N3 Cu1 N4 C6 -57.2(4) yes
N1 Cu2 S2 C14 2.6(7) yes
N2 Cu2 S2 C14 -0.0(7) yes
S2 Cu2 N1 C1 -149.4(3) yes
S2 Cu2 N1 C3 -69.0(6) yes
N2 Cu2 N1 C1 11.2(1) yes
N2 Cu2 N1 C3 91.6(6) yes
S2 Cu2 N2 C4 -35.1(3) yes
S2 Cu2 N2 C8 -85.5(3) yes
N1 Cu2 N2 C4 -54.7(2) yes
N1 Cu2 N2 C8 -105.1(4) yes
Cu2 S2 C14 C13 -149.4(8) yes
Cu2 N1 C1 C16 -171.7(2) yes
C3 N1 C1 C16 75.4(2) yes
Cu2 N1 C3 C4 -64.9(9) yes
Cu2 N1 C3 C10 -96.5(9) yes
C1 N1 C3 C4 -43.7(1) yes
C1 N1 C3 C10 -75.3(1) yes
Cu2 N2 C4 C3 86.6(1) yes
C8 N2 C4 C3 -150.2(2) yes
Cu2 N2 C8 C18 -12.7(4) yes
C4 N2 C8 C18 -107.2(1) yes
Cu1 N3 C5 C2 4.6(2) yes
C12 N3 C5 C2 -35.7(2) yes
C24 N3 C5 C2 162.5(5) yes
Cu1 N3 C24 C23 46.4(2) yes
C5 N3 C24 C23 42.7(2) yes
C12 N3 C24 C23 38.1(2) yes
Cu1 N4 C2 C5 -17.3(2) yes
Cu1 N4 C2 C7 -41.1(3) yes
C6 N4 C2 C5 12.0(1) yes
C6 N4 C2 C7 -11.8(1) yes
Cu1 N4 C6 C9 24.5(2) yes
C2 N4 C6 C9 11.0(3) yes
N1 C1 C16 C17 153.7(3) yes
N4 C2 C5 N3 -14.1(5) yes
C7 C2 C5 N3 70.9(3) yes
N4 C2 C7 C15 -101.2(2) yes
C5 C2 C7 C15 144.5(4) yes
N1 C3 C4 N2 -1.1(8) yes
C10 C3 C4 N2 91.2(2) yes
N1 C3 C10 C17 49.5(1) yes
C4 C3 C10 C17 -50.6(3) yes
N4 C6 C9 C15 41.9(8) yes
C2 C7 C15 C9 -85.6(1) yes
N2 C8 C18 C20 175.2(5) yes
N2 C8 C18 C22 -173.0(5) yes
C6 C9 C15 C7 30.5(1) yes
C3 C10 C17 C16 -105.4(6) yes
C1 C16 C17 C10 41.3(9) yes
C8 C18 C20 C21 48.2(2) yes
C22 C18 C20 C21 25.5(2) yes
C8 C18 C22 C29 2.4(2) yes
C20 C18 C22 C29 149.3(5) yes
C29 C19 C21 C20 -100.6(2) yes
C21 C19 C29 C22 12.3(1) yes
C21 C19 C29 C31 88.4(2) yes
C18 C20 C21 C19 23.2(7) yes
C18 C22 C29 C19 0.3(7) yes
C18 C22 C29 C31 -112.0(1) yes
C25 C23 C24 N3 19.9(9) yes
C27 C23 C24 N3 -9.2(5) yes
C24 C23 C25 C30 -110.6(2) yes
C27 C23 C25 C30 30.6(8) yes
C24 C23 C27 C26 -16.3(1) yes
C25 C23 C27 C26 -35.4(1) yes
C23 C25 C30 C28 -150.8(2) yes
C23 C25 C30 C32 127.4(2) yes
C28 C26 C27 C23 -82.9(2) yes
C27 C26 C28 C30 158.9(3) yes
C26 C28 C30 C25 -11.7(1) yes
C26 C28 C30 C32 52.1(1) yes
